data_4073323
loop_
_publ_author_name
'Hijazi, Akram'
'Djukic, Jean-Pierre'
'Allouche, Lionel'
'de Cian, Andr\'e'
'Pfeffer, Michel'
'Le Goff, Xavier-Fr\'ed\'eric'
'Ricard, Louis'

_publ_section_title
;
 Stereoselective Cyclometalation of Planar Pro-chiral
 (\h6-Arene)tricarbonylchromium Complexes withOC-6-[Ru(CO)2Cl2]n
;
_journal_issue 17
_journal_name_full Organometallics
_journal_page_first 4180
_journal_paper_doi 10.1021/om070239p
_journal_volume 26
_journal_year 2007
_chemical_formula_sum 'C32.5 H21.5 Cr N3 O7.5 Ru'
_chemical_formula_weight 727.10
_chemical_name_systematic
; 
 ? 
;
_space_group_IT_number 14
_symmetry_cell_setting monoclinic
_symmetry_space_group_name_Hall '-P 2yn'
_symmetry_space_group_name_H-M 'P 1 21/n 1'
_atom_sites_solution_hydrogens geom
_atom_sites_solution_primary direct
_atom_sites_solution_secondary difmap
_audit_creation_method SHELXL-97
_cell_angle_alpha 90.00
_cell_angle_beta 105.6950(10)
_cell_angle_gamma 90.00
_cell_formula_units_Z 4
_cell_length_a 14.1610(10)
_cell_length_b 13.9920(10)
_cell_length_c 15.2740(10)
_cell_measurement_reflns_used 7894
_cell_measurement_temperature 150.0(1)
_cell_measurement_theta_max 30.034
_cell_measurement_theta_min 0.998
_cell_volume 2913.6(3)
_computing_structure_refinement 'SHELXL-97 (Sheldrick, 1997)'
_computing_structure_solution 'SHELXS-97 (Sheldrick, 1990)'
_diffrn_ambient_temperature 150.0(1)
_diffrn_measured_fraction_theta_full 0.998
_diffrn_measured_fraction_theta_max 0.998
_diffrn_measurement_device_type KappaCCD
_diffrn_measurement_method 'phi and omega scans'
_diffrn_radiation_monochromator graphite
_diffrn_radiation_source 'fine-focus sealed tube'
_diffrn_radiation_type MoK\a
_diffrn_radiation_wavelength 0.71069
_diffrn_reflns_av_R_equivalents 0.0194
_diffrn_reflns_av_sigmaI/netI 0.0362
_diffrn_reflns_limit_h_max 19
_diffrn_reflns_limit_h_min -19
_diffrn_reflns_limit_k_max 16
_diffrn_reflns_limit_k_min -19
_diffrn_reflns_limit_l_max 21
_diffrn_reflns_limit_l_min -21
_diffrn_reflns_number 15018
_diffrn_reflns_theta_full 30.03
_diffrn_reflns_theta_max 30.03
_diffrn_reflns_theta_min 3.13
_exptl_absorpt_coefficient_mu 0.949
_exptl_absorpt_correction_T_max 0.8630
_exptl_absorpt_correction_T_min 0.8329
_exptl_absorpt_correction_type multi-scan
_exptl_crystal_colour orange
_exptl_crystal_density_diffrn 1.658
_exptl_crystal_density_method 'not measured'
_exptl_crystal_description 'block '
_exptl_crystal_F_000 1462
_exptl_crystal_size_max 0.20
_exptl_crystal_size_mid 0.16
_exptl_crystal_size_min 0.16
_refine_diff_density_max 1.419
_refine_diff_density_min -0.987
_refine_diff_density_rms 0.118
_refine_ls_extinction_coef 0.0020(6)
_refine_ls_extinction_expression Fc^*^=kFc[1+0.001xFc^2^\l^3^/sin(2\q)]^-1/4^
_refine_ls_extinction_method SHELXL
_refine_ls_goodness_of_fit_ref 1.113
_refine_ls_hydrogen_treatment constr
_refine_ls_matrix_type full
_refine_ls_number_parameters 389
_refine_ls_number_reflns 8498
_refine_ls_number_restraints 0
_refine_ls_restrained_S_all 1.113
_refine_ls_R_factor_all 0.0484
_refine_ls_R_factor_gt 0.0407
_refine_ls_shift/su_max 0.002
_refine_ls_shift/su_mean 0.000
_refine_ls_structure_factor_coef Fsqd
_refine_ls_weighting_details 'calc w=1/[\s^2^(Fo^2^)+(0.0925P)^2^+0.1575P] where P=(Fo^2^+2Fc^2^)/3'
_refine_ls_weighting_scheme calc
_refine_ls_wR_factor_gt 0.1342
_refine_ls_wR_factor_ref 0.1396
_reflns_number_gt 7053
_reflns_number_total 8498
_reflns_threshold_expression >2sigma(I)
_cod_data_source_file om070239p-file005.cif
_cod_data_source_block 10a
_cod_depositor_comments
;
The following automatic conversions were performed:

'_symmetry_cell_setting' value 'Monoclinic' changed to 'monoclinic'
according to /home/saulius/struct/CIF-dictionaries/cif_core.dic
dictionary named 'cif_core.dic' version 2.4.1 from 2010-06-29.

Automatic conversion script
Id: cif_fix_values 1715 2011-07-08 13:25:40Z adriana 
;
_cod_original_sg_symbol_H-M 'P21/n     '
_cod_original_formula_sum 'C32.50 H21.50 Cr N3 O7.50 Ru'
_cod_database_code 4073323

loop_
_symmetry_equiv_pos_as_xyz
'x, y, z'
'-x+1/2, y+1/2, -z+1/2'
'-x, -y, -z'
'x-1/2, -y-1/2, z-1/2'

loop_
_atom_site_label
_atom_site_type_symbol
_atom_site_fract_x
_atom_site_fract_y
_atom_site_fract_z
_atom_site_U_iso_or_equiv
_atom_site_adp_type
_atom_site_occupancy
_atom_site_symmetry_multiplicity
_atom_site_calc_flag
_atom_site_refinement_flags
Ru1 Ru 0.710098(12) 0.324420(13) 0.959445(12) 0.02022(9) Uani 1 1 d .
Cr2 Cr 0.69587(3) 0.21880(3) 1.20079(2) 0.02625(11) Uani 1 1 d .
O1 O 0.53157(13) 0.18619(12) 0.71919(12) 0.0271(4) Uani 1 1 d .
O2 O 0.59725(13) 0.51527(13) 0.73331(12) 0.0310(4) Uani 1 1 d .
O3 O 0.80034(13) 0.44816(14) 1.12161(12) 0.0332(4) Uani 1 1 d .
O4 O 0.91663(15) 0.2927(2) 0.94723(18) 0.0571(7) Uani 1 1 d .
O5 O 0.59361(16) 0.40720(15) 1.19393(14) 0.0430(5) Uani 1 1 d .
O6 O 0.62043(17) 0.17450(17) 1.36150(15) 0.0461(6) Uani 1 1 d .
O7 O 0.87309(16) 0.32063(15) 1.31627(15) 0.0399(5) Uani 1 1 d .
N1 N 0.64214(14) 0.22939(14) 0.84915(13) 0.0224(4) Uani 1 1 d .
N2 N 0.68444(14) 0.43409(15) 0.85687(14) 0.0247(4) Uani 1 1 d .
N3 N 0.56286(15) 0.33323(14) 0.96972(14) 0.0223(4) Uani 1 1 d .
C1 C 0.64081(17) 0.12911(17) 0.84357(16) 0.0245(4) Uani 1 1 d .
C2 C 0.69513(19) 0.05834(18) 0.89834(17) 0.0297(5) Uani 1 1 d .
H2 H 0.7433 0.0733 0.9532 0.036 Uiso 1 1 calc R
C3 C 0.6758(2) -0.0355(2) 0.86916(19) 0.0365(6) Uani 1 1 d .
H3 H 0.7122 -0.0854 0.9051 0.044 Uiso 1 1 calc R
C4 C 0.6048(2) -0.0592(2) 0.7889(2) 0.0368(6) Uani 1 1 d .
H4 H 0.5938 -0.1244 0.7718 0.044 Uiso 1 1 calc R
C5 C 0.55051(19) 0.0112(2) 0.73424(19) 0.0325(5) Uani 1 1 d .
H5 H 0.5016 -0.0033 0.6797 0.039 Uiso 1 1 calc R
C6 C 0.57173(17) 0.10358(18) 0.76375(17) 0.0264(5) Uani 1 1 d .
C7 C 0.57873(16) 0.25946(18) 0.77338(16) 0.0241(4) Uani 1 1 d .
C8 C 0.55692(18) 0.35189(19) 0.73901(16) 0.0268(5) Uani 1 1 d .
H8 H 0.5025 0.3618 0.6876 0.032 Uiso 1 1 calc R
C9 C 0.61327(17) 0.42893(18) 0.77872(16) 0.0256(5) Uani 1 1 d .
C10 C 0.66629(19) 0.57639(19) 0.78588(17) 0.0302(5) Uani 1 1 d .
C11 C 0.6798(2) 0.67207(19) 0.7691(2) 0.0380(7) Uani 1 1 d .
H11 H 0.6389 0.7049 0.7184 0.046 Uiso 1 1 calc R
C12 C 0.7574(2) 0.7169(2) 0.8315(2) 0.0385(6) Uani 1 1 d .
H12 H 0.7701 0.7825 0.8232 0.046 Uiso 1 1 calc R
C13 C 0.8160(2) 0.6692(2) 0.9046(2) 0.0365(6) Uani 1 1 d .
H13 H 0.8687 0.7022 0.9451 0.044 Uiso 1 1 calc R
C14 C 0.79952(19) 0.5722(2) 0.92120(18) 0.0317(5) Uani 1 1 d .
H14 H 0.8401 0.5394 0.9720 0.038 Uiso 1 1 calc R
C15 C 0.72190(18) 0.52643(18) 0.86056(16) 0.0269(5) Uani 1 1 d .
C16 C 0.49688(17) 0.40153(18) 0.93196(16) 0.0260(5) Uani 1 1 d .
H16 H 0.5175 0.4540 0.9023 0.031 Uiso 1 1 calc R
C17 C 0.40031(18) 0.3975(2) 0.93516(17) 0.0327(6) Uani 1 1 d .
H17 H 0.3551 0.4458 0.9072 0.039 Uiso 1 1 calc R
C18 C 0.3705(2) 0.3219(2) 0.9798(2) 0.0350(6) Uani 1 1 d .
H18 H 0.3047 0.3181 0.9833 0.042 Uiso 1 1 calc R
C19 C 0.43715(19) 0.2523(2) 1.01899(17) 0.0331(5) Uani 1 1 d .
H19 H 0.4176 0.1999 1.0496 0.040 Uiso 1 1 calc R
C20 C 0.53372(17) 0.25925(18) 1.01350(15) 0.0244(4) Uani 1 1 d .
C21 C 0.61316(18) 0.19352(18) 1.05910(16) 0.0253(5) Uani 1 1 d .
C22 C 0.5987(2) 0.11399(19) 1.11121(17) 0.0328(5) Uani 1 1 d .
H22 H 0.5342 0.0943 1.1102 0.039 Uiso 1 1 calc R
C23 C 0.6806(2) 0.0643(2) 1.16450(19) 0.0396(7) Uani 1 1 d .
H23 H 0.6709 0.0108 1.1994 0.047 Uiso 1 1 calc R
C24 C 0.7749(2) 0.0921(2) 1.16690(18) 0.0378(6) Uani 1 1 d .
H24 H 0.8297 0.0592 1.2046 0.045 Uiso 1 1 calc R
C25 C 0.7894(2) 0.17085(18) 1.11221(18) 0.0298(5) Uani 1 1 d .
H25 H 0.8543 0.1913 1.1156 0.036 Uiso 1 1 calc R
C26 C 0.70917(18) 0.21899(17) 1.05309(16) 0.0247(5) Uani 1 1 d .
C27 C 0.76429(16) 0.40376(18) 1.05916(16) 0.0251(5) Uani 1 1 d .
C28 C 0.83804(19) 0.3027(2) 0.95125(18) 0.0308(5) Uani 1 1 d .
C29 C 0.6334(2) 0.33398(19) 1.19632(18) 0.0321(6) Uani 1 1 d .
C30 C 0.6507(2) 0.1914(2) 1.30054(18) 0.0329(5) Uani 1 1 d .
C31 C 0.8060(2) 0.2794(2) 1.27291(18) 0.0323(5) Uani 1 1 d .

loop_
_atom_site_aniso_label
_atom_site_aniso_U_11
_atom_site_aniso_U_22
_atom_site_aniso_U_33
_atom_site_aniso_U_23
_atom_site_aniso_U_13
_atom_site_aniso_U_12
Ru1 0.02108(12) 0.01923(12) 0.02028(12) 0.00097(6) 0.00548(8) 0.00162(6)
Cr2 0.0348(2) 0.0226(2) 0.02106(19) 0.00317(14) 0.00714(16) 0.00267(15)
O1 0.0266(8) 0.0275(9) 0.0258(9) -0.0027(7) 0.0050(7) -0.0023(7)
O2 0.0399(9) 0.0235(9) 0.0293(9) 0.0077(7) 0.0091(8) 0.0034(7)
O3 0.0364(9) 0.0318(10) 0.0285(9) -0.0060(8) 0.0035(8) -0.0035(8)
O4 0.0264(10) 0.0875(19) 0.0576(15) -0.0234(14) 0.0114(10) 0.0055(11)
O5 0.0534(12) 0.0312(11) 0.0427(11) -0.0029(9) 0.0097(9) 0.0110(9)
O6 0.0524(13) 0.0580(16) 0.0312(11) 0.0036(9) 0.0169(10) -0.0097(10)
O7 0.0416(11) 0.0423(13) 0.0346(11) 0.0008(8) 0.0082(9) -0.0087(9)
N1 0.0249(9) 0.0213(10) 0.0211(9) -0.0002(7) 0.0064(7) 0.0011(7)
N2 0.0277(9) 0.0219(10) 0.0254(9) 0.0022(8) 0.0088(8) -0.0008(8)
N3 0.0227(9) 0.0222(10) 0.0226(9) -0.0017(7) 0.0071(8) 0.0019(7)
C1 0.0287(11) 0.0197(11) 0.0271(11) -0.0024(9) 0.0112(9) -0.0010(8)
C2 0.0379(12) 0.0237(12) 0.0280(11) 0.0023(9) 0.0095(10) 0.0017(10)
C3 0.0493(15) 0.0227(13) 0.0390(14) 0.0017(11) 0.0147(12) 0.0059(11)
C4 0.0464(15) 0.0247(13) 0.0427(15) -0.0043(11) 0.0177(12) -0.0049(11)
C5 0.0336(12) 0.0290(13) 0.0356(13) -0.0063(11) 0.0104(11) -0.0059(10)
C6 0.0288(11) 0.0245(12) 0.0280(11) 0.0012(9) 0.0113(9) -0.0011(9)
C7 0.0223(10) 0.0258(12) 0.0256(11) -0.0025(9) 0.0087(9) -0.0014(8)
C8 0.0281(11) 0.0277(12) 0.0226(11) 0.0044(9) 0.0032(9) 0.0019(9)
C9 0.0280(10) 0.0247(12) 0.0261(11) 0.0056(9) 0.0109(9) 0.0033(9)
C10 0.0386(13) 0.0252(12) 0.0314(12) 0.0015(10) 0.0174(10) 0.0002(10)
C11 0.0554(18) 0.0250(14) 0.0415(16) 0.0066(11) 0.0265(15) 0.0044(11)
C12 0.0561(17) 0.0212(13) 0.0495(16) 0.0003(11) 0.0335(14) -0.0035(11)
C13 0.0454(16) 0.0315(15) 0.0402(15) -0.0097(11) 0.0248(13) -0.0132(11)
C14 0.0346(12) 0.0299(13) 0.0346(13) -0.0044(10) 0.0161(10) -0.0036(10)
C15 0.0336(11) 0.0213(12) 0.0302(11) -0.0005(9) 0.0162(10) -0.0028(9)
C16 0.0278(10) 0.0251(12) 0.0240(10) -0.0030(9) 0.0051(9) 0.0056(9)
C17 0.0284(11) 0.0401(15) 0.0280(12) -0.0068(11) 0.0049(10) 0.0095(10)
C18 0.0252(12) 0.0513(18) 0.0305(13) -0.0093(11) 0.0107(11) -0.0024(10)
C19 0.0309(12) 0.0408(15) 0.0293(12) -0.0018(11) 0.0112(10) -0.0076(11)
C20 0.0278(10) 0.0261(12) 0.0199(10) -0.0015(9) 0.0073(9) -0.0009(9)
C21 0.0322(12) 0.0233(11) 0.0208(10) -0.0005(9) 0.0076(9) -0.0016(9)
C22 0.0451(14) 0.0256(13) 0.0291(12) -0.0007(10) 0.0123(11) -0.0078(11)
C23 0.0665(19) 0.0216(13) 0.0310(13) 0.0069(10) 0.0140(13) 0.0050(12)
C24 0.0541(16) 0.0296(14) 0.0290(12) 0.0059(11) 0.0099(12) 0.0159(12)
C25 0.0353(13) 0.0273(13) 0.0262(12) 0.0024(9) 0.0073(10) 0.0110(9)
C26 0.0334(11) 0.0201(11) 0.0218(10) 0.0016(8) 0.0092(9) 0.0044(9)
C27 0.0252(10) 0.0251(12) 0.0252(11) 0.0030(9) 0.0073(9) 0.0046(9)
C28 0.0272(11) 0.0366(14) 0.0279(12) -0.0073(11) 0.0061(10) 0.0026(10)
C29 0.0421(14) 0.0307(14) 0.0229(12) 0.0008(9) 0.0080(11) 0.0040(10)
C30 0.0356(13) 0.0347(14) 0.0271(12) 0.0018(10) 0.0061(11) -0.0028(11)
C31 0.0407(14) 0.0308(14) 0.0279(12) 0.0048(10) 0.0135(11) 0.0023(10)

loop_
_atom_type_symbol
_atom_type_description
_atom_type_scat_dispersion_real
_atom_type_scat_dispersion_imag
_atom_type_scat_source
C C 0.0033 0.0016 'International Tables Vol C Tables 4.2.6.8 and 6.1.1.4'
H H 0.0000 0.0000 'International Tables Vol C Tables 4.2.6.8 and 6.1.1.4'
N N 0.0061 0.0033 'International Tables Vol C Tables 4.2.6.8 and 6.1.1.4'
O O 0.0106 0.0060 'International Tables Vol C Tables 4.2.6.8 and 6.1.1.4'
Cr Cr 0.3209 0.6236 'International Tables Vol C Tables 4.2.6.8 and 6.1.1.4'
Ru Ru -1.2594 0.8363 'International Tables Vol C Tables 4.2.6.8 and 6.1.1.4'

loop_
_geom_angle_atom_site_label_1
_geom_angle_atom_site_label_2
_geom_angle_atom_site_label_3
_geom_angle
C27 Ru1 C28 87.69(11)
C27 Ru1 C26 86.44(10)
C28 Ru1 C26 96.78(11)
C27 Ru1 N3 95.70(9)
C28 Ru1 N3 173.96(10)
C26 Ru1 N3 78.49(9)
C27 Ru1 N2 96.93(9)
C28 Ru1 N2 92.47(11)
C26 Ru1 N2 170.29(9)
N3 Ru1 N2 92.09(8)
C27 Ru1 N1 176.58(9)
C28 Ru1 N1 94.75(10)
C26 Ru1 N1 90.89(8)
N3 Ru1 N1 81.65(7)
N2 Ru1 N1 85.37(8)
C29 Cr2 C30 86.67(13)
C29 Cr2 C31 86.56(13)
C30 Cr2 C31 91.63(12)
C29 Cr2 C21 88.94(11)
C30 Cr2 C21 124.71(11)
C31 Cr2 C21 143.05(11)
C29 Cr2 C22 110.30(12)
C30 Cr2 C22 94.37(11)
C31 Cr2 C22 162.38(12)
C21 Cr2 C22 37.46(9)
C29 Cr2 C23 146.26(12)
C30 Cr2 C23 88.38(12)
C31 Cr2 C23 126.95(12)
C21 Cr2 C23 66.92(10)
C22 Cr2 C23 36.95(10)
C29 Cr2 C24 163.45(11)
C30 Cr2 C24 109.52(12)
C31 Cr2 C24 96.14(12)
C21 Cr2 C24 79.07(10)
C22 Cr2 C24 66.24(11)
C23 Cr2 C24 36.11(11)
C29 Cr2 C25 126.92(11)
C30 Cr2 C25 146.22(11)
C31 Cr2 C25 87.47(11)
C21 Cr2 C25 66.44(10)
C22 Cr2 C25 78.36(10)
C23 Cr2 C25 65.91(11)
C24 Cr2 C25 37.35(10)
C29 Cr2 C26 97.39(10)
C30 Cr2 C26 160.56(11)
C31 Cr2 C26 107.55(10)
C21 Cr2 C26 36.94(9)
C22 Cr2 C26 66.36(9)
C23 Cr2 C26 77.67(9)
C24 Cr2 C26 66.20(9)
C25 Cr2 C26 36.21(8)
C7 O1 C6 105.03(19)
C9 O2 C10 104.80(18)
C7 N1 C1 105.59(19)
C7 N1 Ru1 122.64(16)
C1 N1 Ru1 131.18(14)
C9 N2 C15 105.8(2)
C9 N2 Ru1 123.25(17)
C15 N2 Ru1 130.15(16)
C16 N3 C20 118.9(2)
C16 N3 Ru1 125.81(17)
C20 N3 Ru1 115.18(15)
C2 C1 C6 119.4(2)
C2 C1 N1 132.8(2)
C6 C1 N1 107.8(2)
C1 C2 C3 116.9(2)
C2 C3 C4 122.6(3)
C5 C4 C3 120.7(3)
C6 C5 C4 115.8(2)
C5 C6 O1 126.9(2)
C5 C6 C1 124.7(2)
O1 C6 C1 108.4(2)
N1 C7 O1 113.2(2)
N1 C7 C8 130.5(2)
O1 C7 C8 116.3(2)
C9 C8 C7 121.0(2)
N2 C9 C8 129.8(2)
N2 C9 O2 112.5(2)
C8 C9 O2 117.7(2)
O2 C10 C11 127.0(2)
O2 C10 C15 108.7(2)
C11 C10 C15 124.3(3)
C10 C11 C12 115.5(3)
C13 C12 C11 121.9(3)
C12 C13 C14 121.4(3)
C15 C14 C13 117.6(3)
C10 C15 C14 119.2(2)
C10 C15 N2 108.0(2)
C14 C15 N2 132.8(2)
N3 C16 C17 122.1(2)
C16 C17 C18 119.0(2)
C19 C18 C17 119.4(2)
C18 C19 C20 119.5(3)
N3 C20 C19 121.1(2)
N3 C20 C21 114.5(2)
C19 C20 C21 124.3(2)
C22 C21 C26 121.1(2)
C22 C21 C20 123.3(2)
C26 C21 C20 115.5(2)
C22 C21 Cr2 72.03(14)
C26 C21 Cr2 76.13(14)
C20 C21 Cr2 120.08(16)
C23 C22 C21 119.5(3)
C23 C22 Cr2 72.08(16)
C21 C22 Cr2 70.50(14)
C24 C23 C22 121.1(3)
C24 C23 Cr2 72.07(17)
C22 C23 Cr2 70.97(16)
C23 C24 C25 119.5(2)
C23 C24 Cr2 71.82(17)
C25 C24 Cr2 71.58(15)
C26 C25 C24 121.4(3)
C26 C25 Cr2 74.85(14)
C24 C25 Cr2 71.07(16)
C25 C26 C21 116.9(2)
C25 C26 Ru1 129.02(19)
C21 C26 Ru1 114.06(16)
C25 C26 Cr2 68.94(14)
C21 C26 Cr2 66.94(13)
Ru1 C26 Cr2 134.12(11)
O3 C27 Ru1 176.5(2)
O4 C28 Ru1 177.6(3)
O5 C29 Cr2 179.7(3)
O6 C30 Cr2 178.5(3)
O7 C31 Cr2 177.2(3)

loop_
_geom_bond_atom_site_label_1
_geom_bond_atom_site_label_2
_geom_bond_distance
Ru1 C27 1.873(2)
Ru1 C28 1.874(3)
Ru1 C26 2.057(2)
Ru1 N3 2.136(2)
Ru1 N2 2.152(2)
Ru1 N1 2.1575(19)
Cr2 C29 1.831(3)
Cr2 C30 1.845(3)
Cr2 C31 1.854(3)
Cr2 C21 2.193(2)
Cr2 C22 2.213(3)
Cr2 C23 2.227(3)
Cr2 C24 2.230(3)
Cr2 C25 2.237(3)
Cr2 C26 2.314(2)
O1 C7 1.372(3)
O1 C6 1.383(3)
O2 C9 1.381(3)
O2 C10 1.381(3)
O3 C27 1.137(3)
O4 C28 1.140(3)
O5 C29 1.165(3)
O6 C30 1.150(4)
O7 C31 1.155(3)
N1 C7 1.327(3)
N1 C1 1.405(3)
N2 C9 1.340(3)
N2 C15 1.392(3)
N3 C16 1.352(3)
N3 C20 1.356(3)
C1 C2 1.387(3)
C1 C6 1.388(3)
C2 C3 1.389(4)
C3 C4 1.398(4)
C4 C5 1.383(4)
C5 C6 1.375(4)
C7 C8 1.399(4)
C8 C9 1.380(4)
C10 C11 1.386(4)
C10 C15 1.387(3)
C11 C12 1.395(5)
C12 C13 1.371(5)
C13 C14 1.412(4)
C14 C15 1.387(3)
C16 C17 1.383(3)
C17 C18 1.384(4)
C18 C19 1.375(4)
C19 C20 1.396(3)
C20 C21 1.474(3)
C21 C22 1.415(4)
C21 C26 1.432(4)
C22 C23 1.407(4)
C23 C24 1.382(4)
C24 C25 1.430(4)
C25 C26 1.416(3)
